data_7033359
loop_
_publ_author_name
'Wang, Yanlong'
'Xue, Zhenzhen'
'Sun, Zhihao'
'Tan, Chunhong'
'Wen, Yuehong'
'Hu, Shengmin'
'Zhu, Qilong'
'Sheng, Tianlu'
'Wu, Xintao'

_publ_section_title
;
 Insight into luminescence enhancement of coordinated water-containing
 lanthanide metal-organic frameworks by guest molecules.
;
_journal_issue 5
_journal_name_full 'Dalton transactions (Cambridge, England : 2003)'
_journal_page_first 2217
_journal_page_last 2222
_journal_paper_doi 10.1039/c4dt02396j
_journal_volume 44
_journal_year 2015
_chemical_formula_sum 'C34 H39 Eu N3 O12.5'
_chemical_formula_weight 841.64
_chemical_name_systematic
; 
 ? 
;
_space_group_IT_number 62
_symmetry_cell_setting orthorhombic
_symmetry_space_group_name_Hall '-P 2ac 2n'
_symmetry_space_group_name_H-M 'P n m a'
_atom_sites_solution_hydrogens geom
_atom_sites_solution_primary direct
_atom_sites_solution_secondary difmap
_audit_creation_method SHELXL-97
_audit_update_record
;
2014-06-24 deposited with the CCDC.
2014-12-05 downloaded from the CCDC.
;
_cell_angle_alpha 90.00
_cell_angle_beta 90.00
_cell_angle_gamma 90.00
_cell_formula_units_Z 4
_cell_length_a 10.959(2)
_cell_length_b 16.565(3)
_cell_length_c 19.750(4)
_cell_measurement_reflns_used 9555
_cell_measurement_temperature 293(2)
_cell_measurement_theta_max 27.4855
_cell_measurement_theta_min 2.0623
_cell_volume 3585.3(12)
_computing_cell_refinement 'CrystalClear (Rigaku Inc., 2008)'
_computing_data_collection 'CrystalClear (Rigaku Inc., 2008)'
_computing_data_reduction 'CrystalClear (Rigaku Inc., 2008)'
_computing_structure_refinement 'SHELXL-97 (Sheldrick, 1997)'
_computing_structure_solution 'SHELXS-97 (Sheldrick, 1990)'
_diffrn_ambient_temperature 293(2)
_diffrn_detector_area_resol_mean 28.5714
_diffrn_measured_fraction_theta_full 0.991
_diffrn_measured_fraction_theta_max 0.991
_diffrn_measurement_device_type Saturn724+
_diffrn_measurement_method CCD_Profile_fitting
_diffrn_radiation_monochromator graphite
_diffrn_radiation_source 'fine-focus sealed tube'
_diffrn_radiation_type MoK\a
_diffrn_radiation_wavelength 0.71073
_diffrn_reflns_av_R_equivalents 0.0548
_diffrn_reflns_av_sigmaI/netI 0.0397
_diffrn_reflns_limit_h_max 12
_diffrn_reflns_limit_h_min -13
_diffrn_reflns_limit_k_max 19
_diffrn_reflns_limit_k_min -19
_diffrn_reflns_limit_l_max 23
_diffrn_reflns_limit_l_min -22
_diffrn_reflns_number 23980
_diffrn_reflns_theta_full 24.99
_diffrn_reflns_theta_max 24.99
_diffrn_reflns_theta_min 2.46
_diffrn_standards_number 4599
_exptl_absorpt_coefficient_mu 1.816
_exptl_absorpt_correction_T_max 1.0000
_exptl_absorpt_correction_T_min 0.8327
_exptl_absorpt_correction_type multi-scan
_exptl_crystal_colour Colorless
_exptl_crystal_density_diffrn 1.559
_exptl_crystal_density_method 'not measured'
_exptl_crystal_description needle
_exptl_crystal_F_000 1708
_exptl_crystal_size_max 0.23
_exptl_crystal_size_mid 0.04
_exptl_crystal_size_min 0.03
_refine_diff_density_max 1.982
_refine_diff_density_min -1.121
_refine_diff_density_rms 0.194
_refine_ls_extinction_method none
_refine_ls_goodness_of_fit_ref 1.003
_refine_ls_hydrogen_treatment mixed
_refine_ls_matrix_type full
_refine_ls_number_parameters 216
_refine_ls_number_reflns 3248
_refine_ls_number_restraints 17
_refine_ls_restrained_S_all 1.039
_refine_ls_R_factor_all 0.0823
_refine_ls_R_factor_gt 0.0772
_refine_ls_shift/su_max 0.001
_refine_ls_shift/su_mean 0.000
_refine_ls_structure_factor_coef Fsqd
_refine_ls_weighting_details 'calc w=1/[\s^2^(Fo^2^)+(0.1045P)^2^+68.6785P] where P=(Fo^2^+2Fc^2^)/3'
_refine_ls_weighting_scheme calc
_refine_ls_wR_factor_gt 0.2048
_refine_ls_wR_factor_ref 0.2089
_reflns_number_gt 3132
_reflns_number_total 3248
_reflns_threshold_expression >2sigma(I)
_cod_data_source_file c4dt02396j2.cif
_cod_data_source_block a
_cod_depositor_comments
;
The following automatic conversions were performed:

'_exptl_absorpt_correction_type' value 'Multi-scan' changed to
'multi-scan' according to
/usr/data/users/saulius/crontab/automatic-downloads/rss-feeds/RSC/lib/dictionaries/cif_core.dic
dictionary named 'cif_core.dic' version 2.4.2 from 2011-04-26.

Automatic conversion script
Id: cif_fix_values 2935 2014-11-11 08:27:57Z andrius 

 Adding full bibliography for 7033356--7033362.cif.
;
_cod_original_cell_volume 3585.4(13)
_cod_original_sg_symbol_H-M Pnma
_cod_original_formula_sum 'C34 H39 Eu N3 O12.50'
_cod_database_code 7033359

loop_
_symmetry_equiv_pos_as_xyz
'x, y, z'
'-x+1/2, -y, z+1/2'
'-x, y+1/2, -z'
'x+1/2, -y+1/2, -z+1/2'
'-x, -y, -z'
'x-1/2, y, -z-1/2'
'x, -y-1/2, z'
'-x-1/2, y-1/2, z-1/2'

loop_
_atom_site_label
_atom_site_type_symbol
_atom_site_fract_x
_atom_site_fract_y
_atom_site_fract_z
_atom_site_U_iso_or_equiv
_atom_site_adp_type
_atom_site_occupancy
_atom_site_symmetry_multiplicity
_atom_site_calc_flag
_atom_site_refinement_flags
N1 N 0.4182(10) 0.2500 1.0284(5) 0.025(2) Uani 1 2 d S
Eu1 Eu 0.29256(6) 0.2500 0.70399(3) 0.0268(3) Uani 1 2 d S
O1 O 0.1861(9) 0.2500 0.8054(4) 0.035(2) Uani 1 2 d S
O2 O -0.0076(10) 0.2500 0.8328(6) 0.050(3) Uani 1 2 d S
O4 O 0.3428(11) 0.2500 1.1497(5) 0.051(3) Uani 1 2 d S
H4A H 0.3493 0.2500 1.1910 0.076 Uiso 1 2 calc SR
O3 O 0.1476(13) 0.2500 1.1741(6) 0.064(4) Uani 1 2 d S
O5 O 0.3642(7) -0.1439(5) 1.1863(4) 0.046(2) Uani 1 1 d .
O6 O 0.2228(8) -0.1547(5) 1.1096(4) 0.052(2) Uani 1 1 d .
C1 C 0.1024(12) 0.2500 0.8471(6) 0.025(3) Uani 1 2 d S
C2 C 0.1346(12) 0.2500 0.9221(6) 0.027(3) Uani 1 2 d S
C3 C 0.0459(13) 0.2500 0.9708(8) 0.038(3) Uani 1 2 d S
H3 H -0.0359 0.2500 0.9583 0.046 Uiso 1 2 calc SR
C4 C 0.0777(13) 0.2500 1.0388(7) 0.034(3) Uani 1 2 d S
H4 H 0.0169 0.2500 1.0716 0.041 Uiso 1 2 calc SR
C5 C 0.1997(13) 0.2500 1.0584(7) 0.029(3) Uani 1 2 d S
C6 C 0.2908(12) 0.2500 1.0089(7) 0.026(3) Uani 1 2 d S
C7 C 0.2557(12) 0.2500 0.9401(6) 0.025(3) Uani 1 2 d S
H1 H 0.3153 0.2500 0.9065 0.031 Uiso 1 2 calc SR
C8 C 0.2269(16) 0.2500 1.1330(7) 0.041(4) Uani 1 2 d S
C9 C 0.4827(9) 0.1761(6) 1.0043(5) 0.032(2) Uani 1 1 d .
H9A H 0.5693 0.1814 1.0134 0.039 Uiso 1 1 calc R
H9B H 0.4721 0.1710 0.9557 0.039 Uiso 1 1 calc R
C10 C 0.4352(9) 0.1006(6) 1.0385(5) 0.031(2) Uani 1 1 d .
C11 C 0.4823(11) 0.0764(7) 1.1001(6) 0.046(3) Uani 1 1 d .
H11 H 0.5417 0.1079 1.1210 0.055 Uiso 1 1 calc R
C12 C 0.4430(10) 0.0068(6) 1.1312(6) 0.041(2) Uani 1 1 d .
H12 H 0.4760 -0.0081 1.1728 0.049 Uiso 1 1 calc R
C13 C 0.3538(9) -0.0421(6) 1.1009(5) 0.033(2) Uani 1 1 d .
C14 C 0.3058(9) -0.0173(6) 1.0391(6) 0.038(2) Uani 1 1 d .
H14 H 0.2461 -0.0484 1.0181 0.045 Uiso 1 1 calc R
C15 C 0.3461(10) 0.0536(6) 1.0084(5) 0.037(2) Uani 1 1 d .
H15 H 0.3127 0.0694 0.9672 0.045 Uiso 1 1 calc R
C16 C 0.3126(9) -0.1177(6) 1.1336(5) 0.033(2) Uani 1 1 d .
O1W O 0.3912(7) 0.1438(5) 0.7673(5) 0.059(2) Uani 1 1 d .
H1WB H 0.4522 0.1652 0.7872 0.070 Uiso 1 1 d R
H1WA H 0.3562 0.1141 0.7966 0.070 Uiso 1 1 d R
O7 O 0.2422(13) 0.0633(9) 0.8481(8) 0.129(5) Uiso 1 1 d D
C17 C 0.1602(14) 0.0180(9) 0.8471(8) 0.110(7) Uiso 1 1 d D
N2 N 0.1591(16) -0.0582(10) 0.8147(9) 0.130(7) Uiso 1 1 d D
C18 C 0.0454(16) 0.0264(12) 0.8899(11) 0.124(8) Uiso 1 1 d D
H18A H -0.0001 0.0743 0.8772 0.148 Uiso 1 1 calc R
H18B H 0.0656 0.0296 0.9377 0.148 Uiso 1 1 calc R
C20 C 0.045(2) -0.1015(13) 0.8235(13) 0.157(11) Uiso 1 1 d D
H20A H 0.0597 -0.1553 0.8410 0.189 Uiso 1 1 calc R
H20B H 0.0019 -0.1058 0.7808 0.189 Uiso 1 1 calc R
C19 C -0.029(2) -0.0509(17) 0.8745(18) 0.230(18) Uiso 1 1 d D
H19A H -0.0423 -0.0815 0.9158 0.276 Uiso 1 1 calc R
H19B H -0.1077 -0.0369 0.8555 0.276 Uiso 1 1 calc R
O4W O 0.099(3) 0.2500 1.3140(18) 0.091(10) Uiso 0.50 2 d SP
H4WA H 0.0224 0.2500 1.3064 0.110 Uiso 0.50 2 d SPR
H4WB H 0.1149 0.2500 1.2702 0.110 Uiso 0.50 2 d SPR
C21 C 0.248(2) -0.0789(18) 0.7652(15) 0.207(16) Uiso 1 1 d D
H21A H 0.3208 -0.0484 0.7729 0.311 Uiso 1 1 calc R
H21B H 0.2164 -0.0669 0.7209 0.311 Uiso 1 1 calc R
H21C H 0.2657 -0.1355 0.7683 0.311 Uiso 1 1 calc R

loop_
_atom_site_aniso_label
_atom_site_aniso_U_11
_atom_site_aniso_U_22
_atom_site_aniso_U_33
_atom_site_aniso_U_23
_atom_site_aniso_U_13
_atom_site_aniso_U_12
N1 0.026(6) 0.022(5) 0.026(5) 0.000 -0.001(4) 0.000
Eu1 0.0219(4) 0.0296(4) 0.0290(4) 0.000 -0.0001(3) 0.000
O1 0.028(6) 0.058(7) 0.019(4) 0.000 0.002(4) 0.000
O2 0.032(6) 0.065(8) 0.054(7) 0.000 -0.016(5) 0.000
O4 0.056(7) 0.068(8) 0.027(5) 0.000 -0.012(5) 0.000
O3 0.063(8) 0.103(11) 0.026(6) 0.000 0.013(6) 0.000
O5 0.039(4) 0.051(5) 0.048(4) 0.024(4) -0.020(4) -0.011(4)
O6 0.057(5) 0.047(5) 0.052(5) 0.015(4) -0.010(4) -0.017(4)
C1 0.022(7) 0.029(7) 0.025(6) 0.000 -0.005(5) 0.000
C2 0.023(7) 0.033(7) 0.026(6) 0.000 0.003(5) 0.000
C3 0.019(7) 0.046(9) 0.050(9) 0.000 -0.004(6) 0.000
C4 0.025(7) 0.055(9) 0.023(7) 0.000 0.009(6) 0.000
C5 0.037(8) 0.026(7) 0.025(7) 0.000 -0.006(6) 0.000
C6 0.030(7) 0.010(5) 0.037(7) 0.000 -0.009(6) 0.000
C7 0.029(7) 0.022(6) 0.026(7) 0.000 0.004(5) 0.000
C8 0.050(10) 0.050(9) 0.024(7) 0.000 -0.005(7) 0.000
C9 0.034(5) 0.028(5) 0.035(5) 0.003(4) -0.002(4) 0.001(4)
C10 0.024(5) 0.034(5) 0.035(5) 0.002(4) 0.002(4) 0.008(4)
C11 0.051(7) 0.034(6) 0.051(7) 0.004(5) -0.018(6) -0.006(5)
C12 0.036(6) 0.040(6) 0.046(6) 0.010(5) -0.010(5) 0.000(5)
C13 0.030(5) 0.031(5) 0.037(5) 0.005(4) 0.009(4) 0.005(4)
C14 0.034(6) 0.028(5) 0.052(6) -0.002(5) -0.011(5) -0.001(4)
C15 0.047(6) 0.032(5) 0.033(5) 0.006(4) -0.013(5) 0.003(5)
C16 0.026(5) 0.032(5) 0.043(6) 0.002(4) 0.005(4) 0.002(4)
O1W 0.032(4) 0.060(5) 0.084(6) 0.031(5) 0.006(4) 0.006(4)

loop_
_atom_type_symbol
_atom_type_description
_atom_type_scat_dispersion_real
_atom_type_scat_dispersion_imag
_atom_type_scat_source
C C 0.0033 0.0016 'International Tables Vol C Tables 4.2.6.8 and 6.1.1.4'
H H 0.0000 0.0000 'International Tables Vol C Tables 4.2.6.8 and 6.1.1.4'
N N 0.0061 0.0033 'International Tables Vol C Tables 4.2.6.8 and 6.1.1.4'
O O 0.0106 0.0060 'International Tables Vol C Tables 4.2.6.8 and 6.1.1.4'
Eu Eu -0.1578 3.6682 'International Tables Vol C Tables 4.2.6.8 and 6.1.1.4'

loop_
_geom_angle_atom_site_label_1
_geom_angle_atom_site_label_2
_geom_angle_atom_site_label_3
_geom_angle
_geom_angle_site_symmetry_1
_geom_angle_site_symmetry_3
C6 N1 C9 111.8(7) . 7_565
C6 N1 C9 111.8(7) . .
C9 N1 C9 110.3(10) 7_565 .
O2 Eu1 O1 138.6(4) 6_657 .
O2 Eu1 O1W 74.8(3) 6_657 7_565
O1 Eu1 O1W 77.1(3) . 7_565
O2 Eu1 O1W 74.8(3) 6_657 .
O1 Eu1 O1W 77.1(3) . .
O1W Eu1 O1W 93.6(5) 7_565 .
O2 Eu1 O6 79.9(3) 6_657 2_554
O1 Eu1 O6 128.6(2) . 2_554
O1W Eu1 O6 153.5(3) 7_565 2_554
O1W Eu1 O6 87.4(3) . 2_554
O2 Eu1 O6 79.9(3) 6_657 8_665
O1 Eu1 O6 128.6(2) . 8_665
O1W Eu1 O6 87.4(3) 7_565 8_665
O1W Eu1 O6 153.5(3) . 8_665
O6 Eu1 O6 80.3(4) 2_554 8_665
O2 Eu1 O5 127.8(2) 6_657 2_554
O1 Eu1 O5 76.9(2) . 2_554
O1W Eu1 O5 154.0(3) 7_565 2_554
O1W Eu1 O5 82.4(3) . 2_554
O6 Eu1 O5 52.3(2) 2_554 2_554
O6 Eu1 O5 107.6(3) 8_665 2_554
O2 Eu1 O5 127.8(2) 6_657 8_665
O1 Eu1 O5 76.9(2) . 8_665
O1W Eu1 O5 82.4(3) 7_565 8_665
O1W Eu1 O5 154.0(3) . 8_665
O6 Eu1 O5 107.6(3) 2_554 8_665
O6 Eu1 O5 52.3(2) 8_665 8_665
O5 Eu1 O5 90.1(4) 2_554 8_665
O2 Eu1 C16 103.4(3) 6_657 2_554
O1 Eu1 C16 102.6(3) . 2_554
O1W Eu1 C16 176.2(3) 7_565 2_554
O1W Eu1 C16 82.7(3) . 2_554
O6 Eu1 C16 26.1(3) 2_554 2_554
O6 Eu1 C16 95.6(3) 8_665 2_554
O5 Eu1 C16 26.3(3) 2_554 2_554
O5 Eu1 C16 101.3(3) 8_665 2_554
O2 Eu1 C16 103.4(3) 6_657 8_665
O1 Eu1 C16 102.6(3) . 8_665
O1W Eu1 C16 82.7(3) 7_565 8_665
O1W Eu1 C16 176.2(3) . 8_665
O6 Eu1 C16 95.6(3) 2_554 8_665
O6 Eu1 C16 26.1(3) 8_665 8_665
O5 Eu1 C16 101.3(3) 2_554 8_665
O5 Eu1 C16 26.3(3) 8_665 8_665
C16 Eu1 C16 101.1(4) 2_554 8_665
O2 Eu1 H1WB 65.8 6_657 .
O1 Eu1 H1WB 78.8 . .
O1W Eu1 H1WB 77.3 7_565 .
O1W Eu1 H1WB 17.1 . .
O6 Eu1 H1WB 99.6 2_554 .
O6 Eu1 H1WB 145.0 8_665 .
O5 Eu1 H1WB 99.3 2_554 .
O5 Eu1 H1WB 151.2 8_665 .
C16 Eu1 H1WB 98.9 2_554 .
C16 Eu1 H1WB 159.1 8_665 .
C1 O1 Eu1 162.1(9) . .
C1 O2 Eu1 174.8(11) . 6_557
C8 O4 H4A 109.5 . .
C16 O5 Eu1 92.9(6) . 2
C16 O6 Eu1 94.7(6) . 2
O1 C1 O2 124.9(12) . .
O1 C1 C2 118.5(11) . .
O2 C1 C2 116.6(12) . .
C3 C2 C7 120.3(13) . .
C3 C2 C1 121.3(12) . .
C7 C2 C1 118.4(11) . .
C2 C3 C4 120.2(13) . .
C2 C3 H3 119.9 . .
C4 C3 H3 119.9 . .
C3 C4 C5 120.7(12) . .
C3 C4 H4 119.7 . .
C5 C4 H4 119.7 . .
C4 C5 C6 119.4(12) . .
C4 C5 C8 117.5(13) . .
C6 C5 C8 123.1(13) . .
C5 C6 C7 118.7(12) . .
C5 C6 N1 120.1(12) . .
C7 C6 N1 121.2(12) . .
C2 C7 C6 120.8(12) . .
C2 C7 H1 119.6 . .
C6 C7 H1 119.6 . .
O3 C8 O4 122.4(14) . .
O3 C8 C5 121.7(15) . .
O4 C8 C5 115.9(14) . .
N1 C9 C10 111.9(8) . .
N1 C9 H9A 109.2 . .
C10 C9 H9A 109.2 . .
N1 C9 H9B 109.2 . .
C10 C9 H9B 109.2 . .
H9A C9 H9B 107.9 . .
C11 C10 C15 118.7(9) . .
C11 C10 C9 120.2(9) . .
C15 C10 C9 121.1(9) . .
C12 C11 C10 121.2(10) . .
C12 C11 H11 119.4 . .
C10 C11 H11 119.4 . .
C11 C12 C13 120.7(10) . .
C11 C12 H12 119.6 . .
C13 C12 H12 119.6 . .
C14 C13 C12 117.9(9) . .
C14 C13 C16 121.2(9) . .
C12 C13 C16 120.9(9) . .
C13 C14 C15 120.7(9) . .
C13 C14 H14 119.6 . .
C15 C14 H14 119.6 . .
C10 C15 C14 120.7(9) . .
C10 C15 H15 119.7 . .
C14 C15 H15 119.7 . .
O6 C16 O5 119.7(9) . .
O6 C16 C13 119.2(9) . .
O5 C16 C13 121.0(9) . .
O6 C16 Eu1 59.2(5) . 2
O5 C16 Eu1 60.8(5) . 2
C13 C16 Eu1 172.2(7) . 2
Eu1 O1W H1WB 106.7 . .
Eu1 O1W H1WA 124.9 . .
H1WB O1W H1WA 106.3 . .
O7 C17 N2 125.8(12) . .
O7 C17 C18 124.5(12) . .
N2 C17 C18 109.0(8) . .
C17 N2 C21 121.4(13) . .
C17 N2 C20 113.2(9) . .
C21 N2 C20 123.5(13) . .
C17 C18 C19 104.5(8) . .
C17 C18 H18A 110.8 . .
C19 C18 H18A 110.8 . .
C17 C18 H18B 110.8 . .
C19 C18 H18B 110.8 . .
H18A C18 H18B 108.9 . .
N2 C20 C19 105.3(9) . .
N2 C20 H20A 110.7 . .
C19 C20 H20A 110.7 . .
N2 C20 H20B 110.7 . .
C19 C20 H20B 110.7 . .
H20A C20 H20B 108.8 . .
C20 C19 C18 107.5(9) . .
C20 C19 H19A 110.2 . .
C18 C19 H19A 110.2 . .
C20 C19 H19B 110.2 . .
C18 C19 H19B 110.2 . .
H19A C19 H19B 108.5 . .
H4WA O4W H4WB 91.3 . .
N2 C21 H21A 109.5 . .
N2 C21 H21B 109.5 . .
H21A C21 H21B 109.5 . .
N2 C21 H21C 109.5 . .
H21A C21 H21C 109.5 . .
H21B C21 H21C 109.5 . .

loop_
_geom_bond_atom_site_label_1
_geom_bond_atom_site_label_2
_geom_bond_distance
_geom_bond_site_symmetry_2
N1 C6 1.449(16) .
N1 C9 1.493(11) 7_565
N1 C9 1.493(11) .
Eu1 O2 2.308(10) 6_657
Eu1 O1 2.318(9) .
Eu1 O1W 2.415(8) 7_565
Eu1 O1W 2.415(8) .
Eu1 O6 2.449(8) 2_554
Eu1 O6 2.449(8) 8_665
Eu1 O5 2.482(7) 2_554
Eu1 O5 2.482(7) 8_665
Eu1 C16 2.840(10) 2_554
Eu1 C16 2.840(10) 8_665
Eu1 H1WB 2.7818 .
O1 C1 1.234(16) .
O2 C1 1.237(16) .
O2 Eu1 2.308(10) 6_557
O4 C8 1.31(2) .
O4 H4A 0.8200 .
O3 C8 1.19(2) .
O5 C16 1.261(12) .
O5 Eu1 2.482(7) 2
O6 C16 1.253(13) .
O6 Eu1 2.449(8) 2
C1 C2 1.522(17) .
C2 C3 1.37(2) .
C2 C7 1.374(19) .
C3 C4 1.39(2) .
C3 H3 0.9300 .
C4 C5 1.392(19) .
C4 H4 0.9300 .
C5 C6 1.40(2) .
C5 C8 1.504(19) .
C6 C7 1.412(18) .
C7 H1 0.9300 .
C9 C10 1.514(13) .
C9 H9A 0.9700 .
C9 H9B 0.9700 .
C10 C11 1.382(14) .
C10 C15 1.384(14) .
C11 C12 1.377(15) .
C11 H11 0.9300 .
C12 C13 1.404(15) .
C12 H12 0.9300 .
C13 C14 1.391(14) .
C13 C16 1.479(14) .
C14 C15 1.394(15) .
C14 H14 0.9300 .
C15 H15 0.9300 .
C16 Eu1 2.840(10) 2
O1W H1WB 0.8520 .
O1W H1WA 0.8502 .
O7 C17 1.171(9) .
C17 N2 1.416(9) .
C17 C18 1.522(9) .
N2 C21 1.420(9) .
N2 C20 1.451(9) .
C18 C19 1.549(10) .
C18 H18A 0.9700 .
C18 H18B 0.9700 .
C20 C19 1.541(10) .
C20 H20A 0.9700 .
C20 H20B 0.9700 .
C19 H19A 0.9700 .
C19 H19B 0.9700 .
O4W H4WA 0.8534 .
O4W H4WB 0.8810 .
C21 H21A 0.9600 .
C21 H21B 0.9600 .
C21 H21C 0.9600 .

loop_
_geom_hbond_atom_site_label_D
_geom_hbond_atom_site_label_H
_geom_hbond_atom_site_label_A
_geom_hbond_distance_DH
_geom_hbond_distance_HA
_geom_hbond_distance_DA
_geom_hbond_angle_DHA
_geom_hbond_site_symmetry_A
O1W H1WA O7 0.85 1.82 2.644(17) 163.4 .
O1W H1WB O5 0.85 2.11 2.832(11) 142.5 5_657
O4W H4WA O4 0.85 2.15 2.90(4) 146.2 6_558
O4W H4WB O3 0.88 1.93 2.81(4) 179.4 .
